data_1500034
loop_
_publ_author_name
'Carmen R. Maldonado'
'Miguel Quir\'os'
'Juan M. Salas'

_publ_contact_author_address
;
     Departamento de Qu\'imica Inorg\'anica
     Facultad de Ciencias
     Universidad de Granada
     18071 Granada
     SPAIN
;
_publ_contact_author_email mquiros@ugr.es
_publ_contact_author_fax 34-58-248526
_publ_contact_author_name 'Miguel Quir\'os'
_publ_contact_author_phone 34-58-240441
_journal_name_full Polyhedron
_journal_page_first 911
_journal_page_last 916
_journal_paper_doi 10.1016/j.poly.2009.01.037
_journal_volume 28
_journal_year 2009
_chemical_formula_moiety 'C22 H26 Cu N12 O6, 2 (H2 O)'
_chemical_formula_sum 'C22 H30 Cu N12 O8'
_chemical_formula_weight 654.12
_chemical_name_systematic
; 
 ? 
;
_space_group_IT_number 2
_symmetry_cell_setting triclinic
_symmetry_space_group_name_Hall '-P 1'
_symmetry_space_group_name_H-M 'P -1'
_atom_sites_solution_hydrogens mixed
_atom_sites_solution_primary heavy
_atom_sites_solution_secondary difmap
_audit_creation_method SHELXL-97
_cell_angle_alpha 110.327(1)
_cell_angle_beta 92.400(1)
_cell_angle_gamma 98.579(1)
_cell_formula_units_Z 2
_cell_length_a 8.6913(5)
_cell_length_b 11.2673(7)
_cell_length_c 14.9465(9)
_cell_measurement_reflns_used 5228
_cell_measurement_temperature 100(2)
_cell_measurement_theta_max 28.1
_cell_measurement_theta_min 2.4
_cell_volume 1350.22(14)
_computing_cell_refinement 'Bruker SMART'
_computing_data_collection 'Bruker SMART (Bruker, 1999)'
_computing_data_reduction 'Bruker SAINT (Bruker, 1999)'
_computing_molecular_graphics 'Xtal_GX (Hall & du Boulay, 1997)'
_computing_publication_material SHELXL-97
_computing_structure_refinement 'SHELXL-97 (Sheldrick, 1997a)'
_computing_structure_solution 'SHELXS-97 (Sheldrick, 1997b)'
_diffrn_ambient_temperature 100(2)
_diffrn_detector_area_resol_mean 8.26
_diffrn_measured_fraction_theta_full 0.990
_diffrn_measured_fraction_theta_max 0.912
_diffrn_measurement_device_type 'Bruker SMART APEX CCD system'
_diffrn_measurement_method '\f and \w scans'
_diffrn_radiation_monochromator graphite
_diffrn_radiation_source 'fine-focus sealed tube'
_diffrn_radiation_type MoK\a
_diffrn_radiation_wavelength 0.71073
_diffrn_reflns_av_R_equivalents 0.0186
_diffrn_reflns_av_sigmaI/netI 0.0221
_diffrn_reflns_limit_h_max 11
_diffrn_reflns_limit_h_min -11
_diffrn_reflns_limit_k_max 14
_diffrn_reflns_limit_k_min -14
_diffrn_reflns_limit_l_max 19
_diffrn_reflns_limit_l_min -18
_diffrn_reflns_number 15839
_diffrn_reflns_theta_full 26.80
_diffrn_reflns_theta_max 28.34
_diffrn_reflns_theta_min 1.46
_diffrn_standards_decay_% -0.1
_diffrn_standards_number 399
_exptl_absorpt_coefficient_mu 0.881
_exptl_absorpt_correction_T_max 0.810
_exptl_absorpt_correction_T_min 0.744
_exptl_absorpt_correction_type multi-scan
_exptl_absorpt_process_details 'Bruker SADABS (Bruker, 1999)'
_exptl_crystal_colour blue
_exptl_crystal_density_diffrn 1.609
_exptl_crystal_density_method 'not measured'
_exptl_crystal_description prismatic
_exptl_crystal_F_000 678
_exptl_crystal_size_max 0.36
_exptl_crystal_size_mid 0.29
_exptl_crystal_size_min 0.25
_refine_diff_density_max 0.440
_refine_diff_density_min -0.396
_refine_diff_density_rms 0.088
_refine_ls_extinction_method none
_refine_ls_goodness_of_fit_ref 1.065
_refine_ls_hydrogen_treatment mixed
_refine_ls_matrix_type full
_refine_ls_number_parameters 416
_refine_ls_number_reflns 6150
_refine_ls_number_restraints 8
_refine_ls_restrained_S_all 1.064
_refine_ls_R_factor_all 0.0302
_refine_ls_R_factor_gt 0.0290
_refine_ls_shift/su_max 0.001
_refine_ls_shift/su_mean 0.000
_refine_ls_structure_factor_coef Fsqd
_refine_ls_weighting_details 'calc w=1/[\s^2^(Fo^2^)+(0.0450P)^2^+0.7000P] where P=(Fo^2^+2Fc^2^)/3'
_refine_ls_weighting_scheme calc
_refine_ls_wR_factor_gt 0.0811
_refine_ls_wR_factor_ref 0.0820
_reflns_number_gt 5835
_reflns_number_total 6150
_reflns_threshold_expression I>2\s(I)
_cod_data_source_file dmaxpycompound4.cif
_cod_data_source_block cupyrax
_cod_database_code 1500034

loop_
_symmetry_equiv_pos_as_xyz
'x, y, z'
'-x, -y, -z'

loop_
_atom_site_label
_atom_site_type_symbol
_atom_site_fract_x
_atom_site_fract_y
_atom_site_fract_z
_atom_site_U_iso_or_equiv
_atom_site_adp_type
_atom_site_occupancy
_atom_site_symmetry_multiplicity
_atom_site_calc_flag
_atom_site_refinement_flags
_atom_site_disorder_assembly
_atom_site_disorder_group
Cu Cu 0.227939(19) 0.496845(14) 0.244135(11) 0.01063(7) Uani 1 1 d . . .
N1A N 0.12388(14) 0.73090(11) 0.24120(9) 0.0132(2) Uani 1 1 d . . .
N2A N 0.20886(14) 0.68411(11) 0.29216(8) 0.0122(2) Uani 1 1 d . . .
N3A N 0.25954(14) 0.76830(11) 0.38287(9) 0.0131(2) Uani 1 1 d . . .
C3AA C 0.20060(16) 0.87253(13) 0.38703(10) 0.0122(3) Uani 1 1 d . . .
N4A N 0.21502(14) 0.98676(11) 0.46357(8) 0.0135(2) Uani 1 1 d . . .
C4A C 0.31389(18) 1.01125(15) 0.55254(10) 0.0176(3) Uani 1 1 d . . .
H41A H 0.4059 1.0763 0.5582 0.021 Uiso 1 1 d R . .
H42A H 0.3475 0.9315 0.5512 0.021 Uiso 1 1 d R . .
H43A H 0.2541 1.0424 0.6076 0.021 Uiso 1 1 d R . .
C5A C 0.14469(16) 1.08311(14) 0.45396(10) 0.0141(3) Uani 1 1 d . . .
O5A O 0.15757(13) 1.18775(10) 0.51996(8) 0.0180(2) Uani 1 1 d . . .
N6A N 0.05695(15) 1.05990(12) 0.36724(9) 0.0151(2) Uani 1 1 d . . .
C6A C -0.0166(2) 1.16708(15) 0.36124(12) 0.0217(3) Uani 1 1 d . . .
H61A H -0.0657 1.2041 0.4201 0.026 Uiso 1 1 d R . .
H62A H -0.0963 1.1352 0.3061 0.026 Uiso 1 1 d R . .
H63A H 0.0633 1.2332 0.3536 0.026 Uiso 1 1 d R . .
C7A C 0.03942(17) 0.94761(14) 0.28475(10) 0.0155(3) Uani 1 1 d . . .
O7A O -0.03494(15) 0.93855(11) 0.21081(8) 0.0241(3) Uani 1 1 d . . .
C7AA C 0.11718(16) 0.85188(13) 0.30075(10) 0.0129(3) Uani 1 1 d . . .
N1B N 0.31453(14) 0.26687(11) 0.25828(9) 0.0134(2) Uani 1 1 d . . .
N2B N 0.24374(14) 0.30838(11) 0.19819(8) 0.0120(2) Uani 1 1 d . . .
N3B N 0.21506(14) 0.22046(11) 0.10672(8) 0.0128(2) Uani 1 1 d . . .
C3AB C 0.27392(16) 0.12001(13) 0.11239(10) 0.0129(3) Uani 1 1 d . . .
N4B N 0.28103(15) 0.00651(12) 0.03956(9) 0.0156(2) Uani 1 1 d . . .
C4B C 0.2181(2) -0.01725(15) -0.05852(11) 0.0215(3) Uani 1 1 d . . .
H41B H 0.1125 -0.0682 -0.0712 0.026 Uiso 1 1 d R . .
H42B H 0.2858 -0.0645 -0.1036 0.026 Uiso 1 1 d R . .
H43B H 0.2139 0.0649 -0.0666 0.026 Uiso 1 1 d R . .
C5B C 0.35853(18) -0.08185(14) 0.05839(11) 0.0168(3) Uani 1 1 d . . .
O5B O 0.38175(14) -0.17810(11) -0.00507(8) 0.0231(2) Uani 1 1 d . . .
N6B N 0.41129(15) -0.05582(12) 0.15489(9) 0.0169(3) Uani 1 1 d . . .
C6B C 0.4829(2) -0.15581(16) 0.17455(12) 0.0245(3) Uani 1 1 d . . .
H61B H 0.5934 -0.1456 0.1630 0.029 Uiso 1 1 d R . .
H62B H 0.4284 -0.2408 0.1322 0.029 Uiso 1 1 d R . .
H63B H 0.4745 -0.1477 0.2415 0.029 Uiso 1 1 d R . .
C7B C 0.40663(17) 0.05659(14) 0.23328(10) 0.0150(3) Uani 1 1 d . . .
O7B O 0.45988(14) 0.07148(11) 0.31447(8) 0.0209(2) Uani 1 1 d . . .
C7AB C 0.33440(16) 0.14662(13) 0.20532(10) 0.0132(3) Uani 1 1 d . . .
N1P N 0.44799(14) 0.53622(11) 0.21006(8) 0.0115(2) Uani 1 1 d . . .
C2P C 0.55667(17) 0.62791(13) 0.27384(10) 0.0131(3) Uani 1 1 d . . .
H2P H 0.5293 0.6720 0.3361 0.016 Uiso 1 1 d R . .
C3P C 0.70678(17) 0.66008(14) 0.25190(11) 0.0151(3) Uani 1 1 d . . .
H3P H 0.7811 0.7245 0.2987 0.018 Uiso 1 1 d R . .
C4P C 0.74691(17) 0.59728(14) 0.16103(11) 0.0165(3) Uani 1 1 d . . .
H4P H 0.8484 0.6194 0.1439 0.020 Uiso 1 1 d R . .
C5P C 0.63644(18) 0.50111(15) 0.09511(10) 0.0161(3) Uani 1 1 d . . .
H5P H 0.6614 0.4556 0.0325 0.019 Uiso 1 1 d R . .
C6P C 0.48919(17) 0.47321(14) 0.12244(10) 0.0141(3) Uani 1 1 d . . .
H6P H 0.4142 0.4069 0.0776 0.017 Uiso 1 1 d R . .
N1Q N 0.00718(14) 0.45529(11) 0.27703(8) 0.0120(2) Uani 1 1 d . . .
C2Q C -0.02708(17) 0.51113(14) 0.36752(10) 0.0145(3) Uani 1 1 d . . .
H2Q H 0.0513 0.5732 0.4129 0.017 Uiso 1 1 d R . .
C3Q C -0.17215(18) 0.48186(15) 0.39710(11) 0.0172(3) Uani 1 1 d . . .
H3Q H -0.1921 0.5217 0.4618 0.021 Uiso 1 1 d R . .
C4Q C -0.28819(17) 0.39273(15) 0.33030(11) 0.0178(3) Uani 1 1 d . . .
H4Q H -0.3885 0.3705 0.3487 0.021 Uiso 1 1 d R . .
C5Q C -0.25478(17) 0.33731(14) 0.23664(11) 0.0163(3) Uani 1 1 d . . .
H5Q H -0.3327 0.2778 0.1894 0.020 Uiso 1 1 d R . .
C6Q C -0.10596(17) 0.36983(13) 0.21261(10) 0.0142(3) Uani 1 1 d . . .
H6Q H -0.0829 0.3305 0.1485 0.017 Uiso 1 1 d R . .
O1W O 0.32263(12) 0.51154(10) 0.39913(7) 0.0148(2) Uani 1 1 d D . .
H11W H 0.356(2) 0.4453(13) 0.3963(14) 0.018 Uiso 1 1 d D . .
H12W H 0.3949(17) 0.5654(15) 0.4355(12) 0.018 Uiso 1 1 d D . .
O2W O 0.14389(14) 0.50060(11) 0.08853(8) 0.0196(2) Uani 1 1 d D . .
H21W H 0.107(2) 0.5694(13) 0.0993(14) 0.023 Uiso 1 1 d D . .
H22W H 0.081(2) 0.4379(14) 0.0484(12) 0.023 Uiso 1 1 d D . .
O3W O 0.55721(14) 0.69360(11) 0.52840(8) 0.0223(2) Uani 1 1 d D . .
H31W H 0.6384(16) 0.7125(19) 0.5053(14) 0.027 Uiso 1 1 d D . .
H32W H 0.545(2) 0.7611(13) 0.5725(11) 0.027 Uiso 1 1 d D . .
O4W O 0.00204(14) 0.25923(12) -0.03037(8) 0.0241(3) Uani 1 1 d D . .
H41W H 0.003(3) 0.2108(17) -0.0872(8) 0.029 Uiso 1 1 d D . .
H42W H 0.067(2) 0.2413(19) 0.0047(13) 0.029 Uiso 1 1 d D . .

loop_
_atom_site_aniso_label
_atom_site_aniso_U_11
_atom_site_aniso_U_22
_atom_site_aniso_U_33
_atom_site_aniso_U_23
_atom_site_aniso_U_13
_atom_site_aniso_U_12
Cu 0.01086(10) 0.00875(10) 0.01179(10) 0.00259(7) 0.00269(6) 0.00245(6)
N1A 0.0136(6) 0.0117(5) 0.0138(6) 0.0036(5) 0.0008(4) 0.0033(4)
N2A 0.0133(6) 0.0112(5) 0.0113(5) 0.0032(4) 0.0007(4) 0.0017(4)
N3A 0.0145(6) 0.0114(5) 0.0115(5) 0.0016(5) 0.0003(4) 0.0027(4)
C3AA 0.0115(6) 0.0121(6) 0.0120(6) 0.0032(5) 0.0013(5) 0.0016(5)
N4A 0.0155(6) 0.0117(6) 0.0108(6) 0.0010(5) -0.0015(4) 0.0029(5)
C4A 0.0197(7) 0.0183(7) 0.0117(7) 0.0015(6) -0.0031(5) 0.0044(6)
C5A 0.0135(6) 0.0124(6) 0.0150(7) 0.0034(5) 0.0031(5) 0.0016(5)
O5A 0.0224(5) 0.0121(5) 0.0164(5) 0.0008(4) 0.0024(4) 0.0040(4)
N6A 0.0185(6) 0.0112(6) 0.0156(6) 0.0036(5) 0.0002(5) 0.0062(5)
C6A 0.0287(8) 0.0145(7) 0.0236(8) 0.0058(6) 0.0008(6) 0.0117(6)
C7A 0.0179(7) 0.0125(7) 0.0150(7) 0.0031(5) 0.0001(5) 0.0042(5)
O7A 0.0342(7) 0.0197(6) 0.0173(5) 0.0035(4) -0.0071(5) 0.0113(5)
C7AA 0.0144(6) 0.0113(6) 0.0117(6) 0.0026(5) 0.0003(5) 0.0024(5)
N1B 0.0152(6) 0.0127(6) 0.0129(6) 0.0050(5) 0.0009(4) 0.0035(5)
N2B 0.0134(6) 0.0113(5) 0.0105(5) 0.0029(4) 0.0009(4) 0.0021(4)
N3B 0.0149(6) 0.0108(5) 0.0112(5) 0.0021(4) 0.0003(4) 0.0022(4)
C3AB 0.0132(6) 0.0109(6) 0.0132(7) 0.0032(5) 0.0003(5) 0.0011(5)
N4B 0.0222(6) 0.0113(6) 0.0115(6) 0.0017(5) -0.0008(5) 0.0045(5)
C4B 0.0309(9) 0.0183(7) 0.0122(7) 0.0014(6) -0.0022(6) 0.0065(6)
C5B 0.0192(7) 0.0125(7) 0.0178(7) 0.0040(6) 0.0021(6) 0.0030(5)
O5B 0.0324(6) 0.0151(5) 0.0203(6) 0.0020(4) 0.0037(5) 0.0101(5)
N6B 0.0219(6) 0.0119(6) 0.0182(6) 0.0056(5) 0.0006(5) 0.0068(5)
C6B 0.0335(9) 0.0192(8) 0.0260(8) 0.0108(7) 0.0033(7) 0.0138(7)
C7B 0.0161(7) 0.0135(7) 0.0158(7) 0.0055(6) 0.0011(5) 0.0030(5)
O7B 0.0278(6) 0.0194(5) 0.0170(5) 0.0073(4) -0.0029(4) 0.0076(5)
C7AB 0.0144(6) 0.0120(6) 0.0127(7) 0.0039(5) 0.0008(5) 0.0027(5)
N1P 0.0123(5) 0.0112(5) 0.0115(5) 0.0044(4) 0.0017(4) 0.0031(4)
C2P 0.0158(7) 0.0115(6) 0.0121(6) 0.0037(5) 0.0012(5) 0.0035(5)
C3P 0.0144(7) 0.0133(6) 0.0169(7) 0.0048(5) -0.0008(5) 0.0022(5)
C4P 0.0126(7) 0.0190(7) 0.0205(7) 0.0096(6) 0.0039(5) 0.0040(5)
C5P 0.0178(7) 0.0188(7) 0.0125(6) 0.0053(6) 0.0039(5) 0.0058(6)
C6P 0.0155(7) 0.0142(6) 0.0117(6) 0.0037(5) 0.0005(5) 0.0031(5)
N1Q 0.0132(6) 0.0106(5) 0.0122(6) 0.0038(4) 0.0018(4) 0.0035(4)
C2Q 0.0155(7) 0.0149(7) 0.0123(6) 0.0035(5) 0.0013(5) 0.0039(5)
C3Q 0.0187(7) 0.0207(7) 0.0144(7) 0.0069(6) 0.0058(5) 0.0074(6)
C4Q 0.0144(7) 0.0188(7) 0.0235(8) 0.0107(6) 0.0065(6) 0.0046(6)
C5Q 0.0146(7) 0.0135(7) 0.0199(7) 0.0056(6) -0.0004(5) 0.0017(5)
C6Q 0.0170(7) 0.0121(6) 0.0130(6) 0.0036(5) 0.0019(5) 0.0035(5)
O1W 0.0167(5) 0.0133(5) 0.0127(5) 0.0027(4) 0.0000(4) 0.0031(4)
O2W 0.0225(6) 0.0190(5) 0.0161(5) 0.0037(4) 0.0009(4) 0.0067(4)
O3W 0.0221(6) 0.0227(6) 0.0168(5) 0.0033(5) 0.0003(4) -0.0027(5)
O4W 0.0274(6) 0.0256(6) 0.0168(5) 0.0034(5) -0.0031(5) 0.0089(5)

loop_
_atom_type_symbol
_atom_type_description
_atom_type_scat_dispersion_real
_atom_type_scat_dispersion_imag
_atom_type_scat_source
C C 0.0033 0.0016 'International Tables Vol C Tables 4.2.6.8 and 6.1.1.4'
H H 0.0000 0.0000 'International Tables Vol C Tables 4.2.6.8 and 6.1.1.4'
N N 0.0061 0.0033 'International Tables Vol C Tables 4.2.6.8 and 6.1.1.4'
O O 0.0106 0.0060 'International Tables Vol C Tables 4.2.6.8 and 6.1.1.4'
Cu Cu 0.3201 1.2651 'International Tables Vol C Tables 4.2.6.8 and 6.1.1.4'

loop_
_geom_angle_atom_site_label_1
_geom_angle_atom_site_label_2
_geom_angle_atom_site_label_3
_geom_angle
_geom_angle_site_symmetry_1
_geom_angle_site_symmetry_3
_geom_angle_publ_flag
N2A Cu N2B 178.68(4) . . ?
N2A Cu N1P 91.91(5) . . ?
N2B Cu N1P 89.23(5) . . ?
N2A Cu N1Q 88.70(5) . . ?
N2B Cu N1Q 90.17(5) . . ?
N1P Cu N1Q 179.32(5) . . ?
N2A Cu O1W 91.53(4) . . ?
N2B Cu O1W 87.76(4) . . ?
N1P Cu O1W 91.55(4) . . ?
N1Q Cu O1W 88.75(4) . . ?
N2A Cu O2W 84.46(4) . . ?
N2B Cu O2W 96.31(4) . . ?
N1P Cu O2W 85.57(4) . . ?
N1Q Cu O2W 94.17(4) . . ?
O1W Cu O2W 174.97(4) . . ?
N2A N1A C7AA 104.91(11) . . ?
N1A N2A N3A 113.81(11) . . ?
N1A N2A Cu 121.11(9) . . ?
N3A N2A Cu 124.37(9) . . ?
C3AA N3A N2A 103.42(11) . . ?
N3A C3AA N4A 127.76(13) . . ?
N3A C3AA C7AA 110.11(12) . . ?
N4A C3AA C7AA 122.13(13) . . ?
C5A N4A C3AA 119.08(12) . . ?
C5A N4A C4A 119.14(12) . . ?
C3AA N4A C4A 121.61(12) . . ?
N4A C4A H41A 109.5 . . ?
N4A C4A H42A 109.5 . . ?
H41A C4A H42A 109.5 . . ?
N4A C4A H43A 109.4 . . ?
H41A C4A H43A 109.5 . . ?
H42A C4A H43A 109.5 . . ?
O5A C5A N4A 121.13(13) . . ?
O5A C5A N6A 120.57(13) . . ?
N4A C5A N6A 118.30(12) . . ?
C5A N6A C7A 126.30(12) . . ?
C5A N6A C6A 115.84(12) . . ?
C7A N6A C6A 117.77(12) . . ?
N6A C6A H61A 109.4 . . ?
N6A C6A H62A 109.5 . . ?
H61A C6A H62A 109.5 . . ?
N6A C6A H63A 109.5 . . ?
H61A C6A H63A 109.5 . . ?
H62A C6A H63A 109.5 . . ?
O7A C7A N6A 121.36(13) . . ?
O7A C7A C7AA 126.90(13) . . ?
N6A C7A C7AA 111.74(12) . . ?
N1A C7AA C3AA 107.75(12) . . ?
N1A C7AA C7A 129.87(13) . . ?
C3AA C7AA C7A 122.37(13) . . ?
N2B N1B C7AB 105.41(11) . . ?
N1B N2B N3B 113.32(11) . . ?
N1B N2B Cu 117.49(9) . . ?
N3B N2B Cu 128.13(9) . . ?
C3AB N3B N2B 103.72(11) . . ?
N3B C3AB N4B 127.91(13) . . ?
N3B C3AB C7AB 109.64(12) . . ?
N4B C3AB C7AB 122.43(13) . . ?
C3AB N4B C5B 119.21(12) . . ?
C3AB N4B C4B 120.83(12) . . ?
C5B N4B C4B 119.80(12) . . ?
N4B C4B H41B 109.5 . . ?
N4B C4B H42B 109.4 . . ?
H41B C4B H42B 109.5 . . ?
N4B C4B H43B 109.5 . . ?
H41B C4B H43B 109.5 . . ?
H42B C4B H43B 109.5 . . ?
O5B C5B N4B 121.99(14) . . ?
O5B C5B N6B 120.92(14) . . ?
N4B C5B N6B 117.09(13) . . ?
C7B N6B C5B 126.79(12) . . ?
C7B N6B C6B 116.87(13) . . ?
C5B N6B C6B 116.32(12) . . ?
N6B C6B H61B 109.5 . . ?
N6B C6B H62B 109.4 . . ?
H61B C6B H62B 109.5 . . ?
N6B C6B H63B 109.5 . . ?
H61B C6B H63B 109.5 . . ?
H62B C6B H63B 109.5 . . ?
O7B C7B N6B 121.80(13) . . ?
O7B C7B C7AB 126.43(14) . . ?
N6B C7B C7AB 111.76(12) . . ?
N1B C7AB C3AB 107.91(12) . . ?
N1B C7AB C7B 129.73(13) . . ?
C3AB C7AB C7B 122.35(13) . . ?
C6P N1P C2P 118.12(12) . . ?
C6P N1P Cu 120.98(10) . . ?
C2P N1P Cu 120.90(9) . . ?
N1P C2P C3P 122.40(13) . . ?
N1P C2P H2P 118.8 . . ?
C3P C2P H2P 118.8 . . ?
C4P C3P C2P 119.12(14) . . ?
C4P C3P H3P 120.5 . . ?
C2P C3P H3P 120.4 . . ?
C3P C4P C5P 118.96(14) . . ?
C3P C4P H4P 120.5 . . ?
C5P C4P H4P 120.5 . . ?
C6P C5P C4P 118.69(13) . . ?
C6P C5P H5P 120.6 . . ?
C4P C5P H5P 120.7 . . ?
N1P C6P C5P 122.68(13) . . ?
N1P C6P H6P 118.7 . . ?
C5P C6P H6P 118.6 . . ?
C2Q N1Q C6Q 118.28(12) . . ?
C2Q N1Q Cu 119.12(10) . . ?
C6Q N1Q Cu 122.56(10) . . ?
N1Q C2Q C3Q 122.62(14) . . ?
N1Q C2Q H2Q 118.7 . . ?
C3Q C2Q H2Q 118.6 . . ?
C2Q C3Q C4Q 118.79(14) . . ?
C2Q C3Q H3Q 120.6 . . ?
C4Q C3Q H3Q 120.6 . . ?
C5Q C4Q C3Q 118.84(14) . . ?
C5Q C4Q H4Q 120.6 . . ?
C3Q C4Q H4Q 120.5 . . ?
C4Q C5Q C6Q 119.13(14) . . ?
C4Q C5Q H5Q 120.4 . . ?
C6Q C5Q H5Q 120.4 . . ?
N1Q C6Q C5Q 122.32(13) . . ?
N1Q C6Q H6Q 118.8 . . ?
C5Q C6Q H6Q 118.9 . . ?
Cu O1W H11W 110.2(13) . . ?
Cu O1W H12W 127.3(13) . . ?
H11W O1W H12W 98.9(18) . . ?
Cu O2W H21W 106.2(14) . . ?
Cu O2W H22W 120.9(14) . . ?
H21W O2W H22W 110.0(19) . . ?
H31W O3W H32W 106(2) . . ?
H41W O4W H42W 108(2) . . ?

loop_
_geom_bond_atom_site_label_1
_geom_bond_atom_site_label_2
_geom_bond_distance
_geom_bond_site_symmetry_2
_geom_bond_publ_flag
Cu N2A 2.0142(12) . ?
Cu N2B 2.0203(12) . ?
Cu N1P 2.0248(12) . ?
Cu N1Q 2.0281(12) . ?
Cu O1W 2.3675(10) . ?
Cu O2W 2.4248(11) . ?
N1A N2A 1.3235(17) . ?
N1A C7AA 1.3560(18) . ?
N2A N3A 1.3652(16) . ?
N3A C3AA 1.3330(18) . ?
C3AA N4A 1.3777(18) . ?
C3AA C7AA 1.3804(19) . ?
N4A C5A 1.3681(18) . ?
N4A C4A 1.4701(18) . ?
C4A H41A 0.9800 . ?
C4A H42A 0.9800 . ?
C4A H43A 0.9800 . ?
C5A O5A 1.2325(18) . ?
C5A N6A 1.3971(19) . ?
N6A C7A 1.4097(18) . ?
N6A C6A 1.4753(18) . ?
C6A H61A 0.9800 . ?
C6A H62A 0.9800 . ?
C6A H63A 0.9800 . ?
C7A O7A 1.2214(18) . ?
C7A C7AA 1.4354(19) . ?
N1B N2B 1.3174(17) . ?
N1B C7AB 1.3522(18) . ?
N2B N3B 1.3672(16) . ?
N3B C3AB 1.3362(18) . ?
C3AB N4B 1.3735(18) . ?
C3AB C7AB 1.3777(19) . ?
N4B C5B 1.3794(19) . ?
N4B C4B 1.4616(19) . ?
C4B H41B 0.9800 . ?
C4B H42B 0.9800 . ?
C4B H43B 0.9800 . ?
C5B O5B 1.2178(19) . ?
C5B N6B 1.410(2) . ?
N6B C7B 1.4024(19) . ?
N6B C6B 1.4722(19) . ?
C6B H61B 0.9800 . ?
C6B H62B 0.9800 . ?
C6B H63B 0.9800 . ?
C7B O7B 1.2261(18) . ?
C7B C7AB 1.4353(19) . ?
N1P C6P 1.3477(18) . ?
N1P C2P 1.3481(18) . ?
C2P C3P 1.385(2) . ?
C2P H2P 0.9500 . ?
C3P C4P 1.383(2) . ?
C3P H3P 0.9500 . ?
C4P C5P 1.391(2) . ?
C4P H4P 0.9500 . ?
C5P C6P 1.384(2) . ?
C5P H5P 0.9500 . ?
C6P H6P 0.9500 . ?
N1Q C2Q 1.3462(18) . ?
N1Q C6Q 1.3474(18) . ?
C2Q C3Q 1.385(2) . ?
C2Q H2Q 0.9500 . ?
C3Q C4Q 1.393(2) . ?
C3Q H3Q 0.9500 . ?
C4Q C5Q 1.384(2) . ?
C4Q H4Q 0.9500 . ?
C5Q C6Q 1.388(2) . ?
C5Q H5Q 0.9500 . ?
C6Q H6Q 0.9500 . ?
O1W H11W 0.828(9) . ?
O1W H12W 0.829(9) . ?
O2W H21W 0.848(9) . ?
O2W H22W 0.847(9) . ?
O3W H31W 0.830(9) . ?
O3W H32W 0.840(9) . ?
O4W H41W 0.836(9) . ?
O4W H42W 0.849(9) . ?

loop_
_geom_hbond_atom_site_label_D
_geom_hbond_atom_site_label_H
_geom_hbond_atom_site_label_A
_geom_hbond_distance_DH
_geom_hbond_distance_HA
_geom_hbond_distance_DA
_geom_hbond_angle_DHA
_geom_hbond_site_symmetry_A
O1W H11W N1B 0.828(9) 2.295(17) 2.8167(16) 121.5(16) .
O1W H12W O3W 0.829(9) 1.959(10) 2.7868(15) 176.3(19) .
O2W H21W N1A 0.848(9) 2.246(17) 2.8328(16) 126.5(17) .
O2W H22W O4W 0.847(9) 1.946(12) 2.7446(17) 156.7(19) .
O3W H32W O7B 0.840(9) 2.056(10) 2.8933(16) 174(2) 2_666
O3W H31W O5A 0.830(9) 2.075(11) 2.8788(16) 163(2) 2_676
O4W H42W N3B 0.849(9) 2.051(10) 2.8918(17) 171(2) .
O4W H41W O7A 0.836(9) 2.084(11) 2.8983(16) 164(2) 2_565
